data_4306402
loop_
_publ_author_name
'Adam J. Fischmann'
'Craig M. Forsyth'
'Leone Spiccia'

_publ_section_title
;
Stabilization of Copper(II) Thiosulfonate Coordination Complexes Through
Cooperative Hydrogen Bonding Interactions
;
_journal_name_full 'Inorganic Chemistry'
_journal_page_first 10565
_journal_page_last 10574
_journal_paper_doi 10.1021/ic801234c
_journal_volume 47
_journal_year 2008
_chemical_formula_moiety 'C16 H31 Cu N4 O2 S2, Cl O4'
_chemical_formula_sum 'C16 H31 Cl Cu N4 O6 S2'
_chemical_formula_weight 538.56
_chemical_name_common AF-5-83d
_chemical_name_systematic
;
 ?
;
_space_group_IT_number 14
_symmetry_cell_setting monoclinic
_symmetry_space_group_name_Hall '-P 2yn'
_symmetry_space_group_name_H-M 'P 1 21/n 1'
_atom_sites_solution_hydrogens geom
_atom_sites_solution_primary direct
_atom_sites_solution_secondary difmap
_audit_creation_method SHELXL-97
_cell_angle_alpha 90.00
_cell_angle_beta 96.490(3)
_cell_angle_gamma 90.00
_cell_formula_units_Z 4
_cell_length_a 11.3020(14)
_cell_length_b 8.5975(10)
_cell_length_c 24.084(3)
_cell_measurement_reflns_used 97
_cell_measurement_temperature 123(2)
_cell_measurement_theta_max 30
_cell_measurement_theta_min 0
_cell_volume 2325.2(5)
_computing_cell_refinement 'Apex II (Bruker)'
_computing_data_collection 'Apex II (Bruker)'
_computing_data_reduction 'Apex II (Bruker)'
_computing_molecular_graphics X-Seed
_computing_publication_material CIFTAB
_computing_structure_refinement 'SHELXL-97 (Sheldrick, 1997)'
_computing_structure_solution 'SHELXS-97 (Sheldrick, 1990)'
_diffrn_ambient_temperature 123(2)
_diffrn_measured_fraction_theta_full 0.997
_diffrn_measured_fraction_theta_max 0.997
_diffrn_measurement_device_type 'Bruker Apex II'
_diffrn_measurement_method 'Thin Slice Phi/Omega Scans'
_diffrn_radiation_monochromator graphite
_diffrn_radiation_source 'fine-focus sealed tube'
_diffrn_radiation_type MoK\a
_diffrn_radiation_wavelength 0.71073
_diffrn_reflns_av_R_equivalents 0.0563
_diffrn_reflns_av_sigmaI/netI 0.0507
_diffrn_reflns_limit_h_max 14
_diffrn_reflns_limit_h_min -14
_diffrn_reflns_limit_k_max 11
_diffrn_reflns_limit_k_min -10
_diffrn_reflns_limit_l_max 31
_diffrn_reflns_limit_l_min -31
_diffrn_reflns_number 23438
_diffrn_reflns_theta_full 27.68
_diffrn_reflns_theta_max 27.68
_diffrn_reflns_theta_min 2.52
_diffrn_standards_number 0
_exptl_absorpt_coefficient_mu 1.273
_exptl_absorpt_correction_T_max 0.96
_exptl_absorpt_correction_T_min 0.84
_exptl_absorpt_correction_type multi-scan
_exptl_absorpt_process_details SADABS
_exptl_crystal_colour Green
_exptl_crystal_density_diffrn 1.538
_exptl_crystal_density_method 'not measured'
_exptl_crystal_description Plate
_exptl_crystal_F_000 1124
_exptl_crystal_size_max 0.25
_exptl_crystal_size_mid 0.1
_exptl_crystal_size_min .03
_refine_diff_density_max 0.566
_refine_diff_density_min -0.728
_refine_diff_density_rms 0.126
_refine_ls_extinction_method none
_refine_ls_goodness_of_fit_ref 1.394
_refine_ls_hydrogen_treatment mixed
_refine_ls_matrix_type full
_refine_ls_number_parameters 285
_refine_ls_number_reflns 5426
_refine_ls_number_restraints 0
_refine_ls_restrained_S_all 1.394
_refine_ls_R_factor_all 0.0865
_refine_ls_R_factor_gt 0.0808
_refine_ls_shift/su_max 0.000
_refine_ls_shift/su_mean 0.000
_refine_ls_structure_factor_coef Fsqd
_refine_ls_weighting_details 'calc w=1/[\s^2^(Fo^2^)+(0.0000P)^2^+12.3504P] where P=(Fo^2^+2Fc^2^)/3'
_refine_ls_weighting_scheme calc
_refine_ls_wR_factor_gt 0.1378
_refine_ls_wR_factor_ref 0.1397
_reflns_number_gt 5117
_reflns_number_total 5426
_reflns_threshold_expression >2sigma(I)
_cod_data_source_file ic801234c_si_001.cif
_cod_data_source_block AF-5-83d
_cod_original_sg_symbol_H-M 'P 21/n'
_cod_database_code 4306402

loop_
_symmetry_equiv_pos_as_xyz
'x, y, z'
'-x+1/2, y+1/2, -z+1/2'
'-x, -y, -z'
'x-1/2, -y-1/2, z-1/2'

loop_
_atom_site_label
_atom_site_type_symbol
_atom_site_fract_x
_atom_site_fract_y
_atom_site_fract_z
_atom_site_U_iso_or_equiv
_atom_site_adp_type
_atom_site_occupancy
_atom_site_symmetry_multiplicity
_atom_site_calc_flag
_atom_site_refinement_flags
_atom_site_disorder_assembly
_atom_site_disorder_group
Cu1 Cu 0.02570(5) 0.56264(7) 0.15179(2) 0.00832(14) Uani 1 1 d . . .
S2 S 0.14151(10) 0.89339(14) 0.10256(5) 0.0116(2) Uani 1 1 d . . .
S1 S 0.02060(10) 0.72893(14) 0.07587(5) 0.0117(2) Uani 1 1 d . . .
Cl1 Cl 0.57553(11) 0.59141(15) 0.14930(5) 0.0179(3) Uani 1 1 d . . .
O1 O 0.0844(3) 1.0445(4) 0.10281(16) 0.0209(8) Uani 1 1 d . . .
N3 N -0.1231(4) 0.4384(5) 0.11762(17) 0.0144(8) Uani 1 1 d . . .
N4 N 0.0269(3) 0.4103(5) 0.21725(16) 0.0100(8) Uani 1 1 d . . .
N2 N 0.2017(4) 0.4898(5) 0.14935(17) 0.0126(8) Uani 1 1 d . . .
O2 O 0.2093(3) 0.8467(4) 0.15507(14) 0.0169(8) Uani 1 1 d . . .
O6 O 0.6760(4) 0.5298(6) 0.18467(18) 0.0365(12) Uani 1 1 d . . .
N1 N -0.0160(3) 0.7328(5) 0.21131(16) 0.0117(8) Uani 1 1 d . . .
O5 O 0.5911(4) 0.7545(5) 0.14298(18) 0.0316(10) Uani 1 1 d . . .
O3 O 0.4696(4) 0.5637(6) 0.1763(2) 0.0411(12) Uani 1 1 d . . .
C10 C 0.2402(4) 0.8974(6) 0.05039(18) 0.0101(9) Uani 1 1 d . . .
C15 C 0.3365(4) 0.7970(6) 0.0544(2) 0.0147(10) Uani 1 1 d . . .
H15 H 0.3529 0.7307 0.0859 0.018 Uiso 1 1 calc R . .
C4 C -0.0438(5) 0.6473(6) 0.2614(2) 0.0177(11) Uani 1 1 d . . .
H4A H -0.1285 0.6156 0.2568 0.021 Uiso 1 1 calc R . .
H4B H -0.0303 0.7157 0.2946 0.021 Uiso 1 1 calc R . .
C2 C 0.2223(5) 0.4018(7) 0.0987(2) 0.0209(11) Uani 1 1 d . . .
H2A H 0.3075 0.3801 0.0992 0.031 Uiso 1 1 calc R . .
H2B H 0.1948 0.4633 0.0655 0.031 Uiso 1 1 calc R . .
H2C H 0.1782 0.3035 0.0978 0.031 Uiso 1 1 calc R . .
C6 C 0.2376(4) 0.4023(6) 0.2016(2) 0.0164(10) Uani 1 1 d . . .
H6A H 0.2638 0.4757 0.2323 0.020 Uiso 1 1 calc R . .
H6B H 0.3049 0.3322 0.1963 0.020 Uiso 1 1 calc R . .
C7 C 0.1322(4) 0.3078(6) 0.2167(2) 0.0136(10) Uani 1 1 d . . .
H7A H 0.1142 0.2235 0.1890 0.016 Uiso 1 1 calc R . .
H7B H 0.1518 0.2597 0.2539 0.016 Uiso 1 1 calc R . .
C8 C -0.1203(4) 0.2887(6) 0.1481(2) 0.0159(10) Uani 1 1 d . . .
H8A H -0.0619 0.2177 0.1336 0.019 Uiso 1 1 calc R . .
H8B H -0.1997 0.2387 0.1423 0.019 Uiso 1 1 calc R . .
C9 C -0.0856(4) 0.3184(6) 0.2096(2) 0.0123(9) Uani 1 1 d . . .
H9A H -0.1499 0.3764 0.2252 0.015 Uiso 1 1 calc R . .
H9B H -0.0742 0.2182 0.2297 0.015 Uiso 1 1 calc R . .
C14 C 0.4086(4) 0.7952(6) 0.0115(2) 0.0167(10) Uani 1 1 d . . .
H14 H 0.4750 0.7268 0.0141 0.020 Uiso 1 1 calc R . .
C5 C 0.0350(5) 0.5045(6) 0.2700(2) 0.0153(10) Uani 1 1 d . . .
H5A H 0.1186 0.5367 0.2806 0.018 Uiso 1 1 calc R . .
H5B H 0.0096 0.4404 0.3007 0.018 Uiso 1 1 calc R . .
C11 C 0.2137(5) 0.9951(6) 0.0047(2) 0.0170(10) Uani 1 1 d . . .
H11 H 0.1467 1.0624 0.0023 0.020 Uiso 1 1 calc R . .
C1 C -0.1069(5) 0.8514(6) 0.1934(2) 0.0228(12) Uani 1 1 d . . .
H1A H -0.1817 0.8000 0.1793 0.034 Uiso 1 1 calc R . .
H1B H -0.0793 0.9154 0.1637 0.034 Uiso 1 1 calc R . .
H1C H -0.1199 0.9176 0.2253 0.034 Uiso 1 1 calc R . .
O4 O 0.5673(6) 0.5175(6) 0.09613(19) 0.0556(16) Uani 1 1 d . . .
C3 C -0.1389(6) 0.4120(9) 0.0564(2) 0.0372(17) Uani 1 1 d . . .
H3A H -0.0699 0.3558 0.0454 0.056 Uiso 1 1 calc R . .
H3B H -0.1463 0.5124 0.0370 0.056 Uiso 1 1 calc R . .
H3C H -0.2112 0.3505 0.0462 0.056 Uiso 1 1 calc R . .
C13 C 0.3865(4) 0.8900(6) -0.0350(2) 0.0140(10) Uani 1 1 d . . .
C12 C 0.2896(5) 0.9909(6) -0.0380(2) 0.0182(11) Uani 1 1 d . . .
H12 H 0.2742 1.0581 -0.0693 0.022 Uiso 1 1 calc R . .
C16 C 0.4629(5) 0.8814(7) -0.0824(2) 0.0221(12) Uani 1 1 d . . .
H16A H 0.5470 0.8889 -0.0675 0.033 Uiso 1 1 calc R . .
H16B H 0.4425 0.9674 -0.1084 0.033 Uiso 1 1 calc R . .
H16C H 0.4488 0.7822 -0.1021 0.033 Uiso 1 1 calc R . .
H3 H -0.182(5) 0.496(6) 0.123(2) 0.007(7) Uiso 1 1 d . . .
H1 H 0.054(5) 0.792(6) 0.220(2) 0.007(7) Uiso 1 1 d . . .
H2 H 0.239(5) 0.575(7) 0.152(2) 0.007(7) Uiso 1 1 d . . .

loop_
_atom_site_aniso_label
_atom_site_aniso_U_11
_atom_site_aniso_U_22
_atom_site_aniso_U_33
_atom_site_aniso_U_23
_atom_site_aniso_U_13
_atom_site_aniso_U_12
Cu1 0.0087(3) 0.0078(3) 0.0085(3) 0.0010(2) 0.00123(19) -0.0006(2)
S2 0.0147(5) 0.0088(6) 0.0118(5) -0.0001(4) 0.0040(4) -0.0020(4)
S1 0.0118(5) 0.0135(6) 0.0097(5) 0.0018(4) 0.0004(4) -0.0021(4)
Cl1 0.0196(6) 0.0165(6) 0.0180(6) -0.0002(5) 0.0031(5) 0.0050(5)
O1 0.027(2) 0.0070(17) 0.031(2) -0.0027(15) 0.0142(16) 0.0013(15)
N3 0.0136(19) 0.016(2) 0.0129(19) 0.0005(17) -0.0001(15) -0.0025(18)
N4 0.0096(18) 0.008(2) 0.0122(18) 0.0019(15) -0.0002(14) 0.0001(15)
N2 0.0103(19) 0.011(2) 0.017(2) 0.0026(17) 0.0035(15) -0.0020(16)
O2 0.0158(17) 0.024(2) 0.0100(16) -0.0003(14) -0.0017(13) -0.0091(15)
O6 0.021(2) 0.055(3) 0.035(2) 0.026(2) 0.0096(18) 0.018(2)
N1 0.0091(18) 0.013(2) 0.0125(19) 0.0004(16) -0.0011(15) -0.0020(16)
O5 0.034(2) 0.022(2) 0.038(2) -0.0003(19) 0.0004(19) 0.0012(19)
O3 0.015(2) 0.064(3) 0.045(3) 0.010(3) 0.0069(19) -0.006(2)
C10 0.010(2) 0.011(2) 0.009(2) -0.0009(17) 0.0025(16) -0.0041(17)
C15 0.009(2) 0.018(3) 0.016(2) 0.004(2) -0.0034(18) -0.0028(19)
C4 0.029(3) 0.015(3) 0.011(2) -0.0003(19) 0.009(2) -0.005(2)
C2 0.021(3) 0.020(3) 0.024(3) -0.001(2) 0.009(2) 0.005(2)
C6 0.013(2) 0.016(3) 0.020(2) 0.008(2) -0.0028(19) 0.0037(19)
C7 0.013(2) 0.010(2) 0.018(2) 0.0080(19) 0.0007(18) 0.0017(18)
C8 0.012(2) 0.013(2) 0.023(3) -0.002(2) 0.0019(19) -0.0061(19)
C9 0.015(2) 0.007(2) 0.015(2) -0.0002(18) 0.0032(18) -0.0033(18)
C14 0.012(2) 0.018(3) 0.021(2) -0.004(2) 0.0038(19) -0.004(2)
C5 0.021(2) 0.016(2) 0.010(2) 0.0015(19) 0.0042(18) -0.001(2)
C11 0.019(2) 0.015(3) 0.017(2) 0.005(2) 0.004(2) -0.002(2)
C1 0.030(3) 0.014(3) 0.026(3) -0.003(2) 0.009(2) 0.004(2)
O4 0.116(5) 0.030(3) 0.020(2) -0.010(2) 0.001(3) 0.015(3)
C3 0.050(4) 0.049(4) 0.011(3) -0.002(3) -0.002(2) -0.033(3)
C13 0.018(2) 0.011(2) 0.014(2) -0.0041(18) 0.0061(18) -0.0080(19)
C12 0.030(3) 0.016(3) 0.010(2) 0.0023(19) 0.006(2) -0.004(2)
C16 0.021(3) 0.028(3) 0.018(3) -0.005(2) 0.010(2) -0.006(2)

loop_
_atom_type_symbol
_atom_type_description
_atom_type_scat_dispersion_real
_atom_type_scat_dispersion_imag
_atom_type_scat_source
C C 0.0033 0.0016 'International Tables Vol C Tables 4.2.6.8 and 6.1.1.4'
H H 0.0000 0.0000 'International Tables Vol C Tables 4.2.6.8 and 6.1.1.4'
N N 0.0061 0.0033 'International Tables Vol C Tables 4.2.6.8 and 6.1.1.4'
O O 0.0106 0.0060 'International Tables Vol C Tables 4.2.6.8 and 6.1.1.4'
S S 0.1246 0.1234 'International Tables Vol C Tables 4.2.6.8 and 6.1.1.4'
Cl Cl 0.1484 0.1585 'International Tables Vol C Tables 4.2.6.8 and 6.1.1.4'
Cu Cu 0.3201 1.2651 'International Tables Vol C Tables 4.2.6.8 and 6.1.1.4'

loop_
_geom_angle_atom_site_label_1
_geom_angle_atom_site_label_2
_geom_angle_atom_site_label_3
_geom_angle
_geom_angle_site_symmetry_1
_geom_angle_site_symmetry_3
_geom_angle_publ_flag
N4 Cu1 N3 84.88(16) . . ?
N4 Cu1 N2 84.64(16) . . ?
N3 Cu1 N2 124.28(17) . . ?
N4 Cu1 N1 84.51(16) . . ?
N3 Cu1 N1 112.74(16) . . ?
N2 Cu1 N1 120.41(16) . . ?
N4 Cu1 S1 178.06(12) . . ?
N3 Cu1 S1 93.31(12) . . ?
N2 Cu1 S1 95.83(12) . . ?
N1 Cu1 S1 96.85(11) . . ?
O1 S2 O2 115.7(2) . . ?
O1 S2 C10 107.5(2) . . ?
O2 S2 C10 108.0(2) . . ?
O1 S2 S1 110.07(17) . . ?
O2 S2 S1 110.67(16) . . ?
C10 S2 S1 104.20(16) . . ?
S2 S1 Cu1 103.02(6) . . ?
O4 Cl1 O5 109.9(3) . . ?
O4 Cl1 O6 109.6(3) . . ?
O5 Cl1 O6 109.0(3) . . ?
O4 Cl1 O3 111.0(3) . . ?
O5 Cl1 O3 109.2(3) . . ?
O6 Cl1 O3 108.1(3) . . ?
C8 N3 C3 110.7(4) . . ?
C8 N3 Cu1 106.2(3) . . ?
C3 N3 Cu1 118.2(3) . . ?
C7 N4 C9 111.0(4) . . ?
C7 N4 C5 110.9(4) . . ?
C9 N4 C5 111.1(4) . . ?
C7 N4 Cu1 108.0(3) . . ?
C9 N4 Cu1 108.2(3) . . ?
C5 N4 Cu1 107.5(3) . . ?
C2 N2 C6 112.8(4) . . ?
C2 N2 Cu1 114.6(3) . . ?
C6 N2 Cu1 107.3(3) . . ?
C1 N1 C4 112.2(4) . . ?
C1 N1 Cu1 118.4(3) . . ?
C4 N1 Cu1 106.9(3) . . ?
C15 C10 C11 122.0(4) . . ?
C15 C10 S2 119.5(4) . . ?
C11 C10 S2 118.4(4) . . ?
C10 C15 C14 118.6(5) . . ?
N1 C4 C5 109.7(4) . . ?
N2 C6 C7 109.1(4) . . ?
N4 C7 C6 109.6(4) . . ?
N3 C8 C9 109.1(4) . . ?
N4 C9 C8 109.5(4) . . ?
C13 C14 C15 121.9(5) . . ?
N4 C5 C4 110.1(4) . . ?
C10 C11 C12 117.8(5) . . ?
C14 C13 C12 118.5(4) . . ?
C14 C13 C16 121.1(5) . . ?
C12 C13 C16 120.4(5) . . ?
C13 C12 C11 121.1(5) . . ?

loop_
_geom_bond_atom_site_label_1
_geom_bond_atom_site_label_2
_geom_bond_distance
_geom_bond_site_symmetry_2
_geom_bond_publ_flag
Cu1 N4 2.049(4) . ?
Cu1 N3 2.082(4) . ?
Cu1 N2 2.093(4) . ?
Cu1 N1 2.138(4) . ?
Cu1 S1 2.3166(13) . ?
S2 O1 1.451(4) . ?
S2 O2 1.459(4) . ?
S2 C10 1.773(4) . ?
S2 S1 2.0202(17) . ?
Cl1 O4 1.423(4) . ?
Cl1 O5 1.424(4) . ?
Cl1 O6 1.442(4) . ?
Cl1 O3 1.445(4) . ?
N3 C8 1.480(7) . ?
N3 C3 1.483(6) . ?
N4 C7 1.482(6) . ?
N4 C9 1.491(6) . ?
N4 C5 1.500(6) . ?
N2 C2 1.476(6) . ?
N2 C6 1.483(6) . ?
N1 C1 1.477(7) . ?
N1 C4 1.477(6) . ?
C10 C15 1.384(7) . ?
C10 C11 1.390(7) . ?
C15 C14 1.385(7) . ?
C4 C5 1.518(7) . ?
C6 C7 1.519(7) . ?
C8 C9 1.511(7) . ?
C14 C13 1.385(7) . ?
C11 C12 1.411(7) . ?
C13 C12 1.394(7) . ?
C13 C16 1.508(6) . ?

loop_
_geom_hbond_atom_site_label_D
_geom_hbond_atom_site_label_H
_geom_hbond_atom_site_label_A
_geom_hbond_distance_DH
_geom_hbond_distance_HA
_geom_hbond_distance_DA
_geom_hbond_angle_DHA
_geom_hbond_site_symmetry_A
N1 H1 O2 0.95(5) 2.52(5) 3.171(5) 126(4) .
N2 H2 O2 0.84(6) 2.37(6) 3.072(6) 142(5) .
N3 H3 O6 0.86(5) 2.32(5) 3.034(6) 141(5) 1_455
